data_4346707
loop_
_publ_author_name
'An, Haiyan'
'Wang, Lin'
'Hu, Ying'
'Xu, Tieqi'
'Hou, Yujiao'

_publ_section_title
;
 Spontaneous Resolution of Evans-Showell-Type Polyoxometalates in
 Constructing Chiral Inorganic-Organic Hybrid Architectures.
;
_journal_issue 1
_journal_name_full 'Inorganic chemistry'
_journal_page_first 144
_journal_page_last 153
_journal_paper_doi 10.1021/acs.inorgchem.5b01994
_journal_volume 55
_journal_year 2016
_chemical_formula_sum 'C48 H72 Co2 Mo10 N6 O60'
_chemical_formula_weight 2770.37
_space_group_crystal_system triclinic
_space_group_IT_number 2
_space_group_name_Hall '-P 1'
_space_group_name_H-M_alt 'P -1'
_atom_sites_solution_hydrogens geom
_audit_creation_method SHELXL-2014
_cell_angle_alpha 97.473(5)
_cell_angle_beta 97.513(5)
_cell_angle_gamma 109.476(4)
_cell_formula_units_Z 2
_cell_length_a 10.2725(8)
_cell_length_b 14.1370(11)
_cell_length_c 30.687(3)
_cell_measurement_reflns_used 30160
_cell_measurement_temperature 220(2)
_cell_measurement_theta_max 25.00
_cell_measurement_theta_min 1.555
_cell_volume 4092.9(6)
_computing_structure_refinement 'SHELXL-2014 (Sheldrick, 2014)'
_diffrn_ambient_temperature 220(2)
_diffrn_measured_fraction_theta_full 0.959
_diffrn_measured_fraction_theta_max 0.986
_diffrn_measurement_device_type 'Bruker Smart Apex CCD'
_diffrn_radiation_type MoK\a
_diffrn_radiation_wavelength 0.71073
_diffrn_reflns_av_R_equivalents 0.0510
_diffrn_reflns_av_unetI/netI 0.0759
_diffrn_reflns_Laue_measured_fraction_full 0.959
_diffrn_reflns_Laue_measured_fraction_max 0.986
_diffrn_reflns_limit_h_max 12
_diffrn_reflns_limit_h_min -12
_diffrn_reflns_limit_k_max 16
_diffrn_reflns_limit_k_min -16
_diffrn_reflns_limit_l_max 29
_diffrn_reflns_limit_l_min -36
_diffrn_reflns_number 30160
_diffrn_reflns_point_group_measured_fraction_full 0.959
_diffrn_reflns_point_group_measured_fraction_max 0.986
_diffrn_reflns_theta_full 25.242
_diffrn_reflns_theta_max 25.000
_diffrn_reflns_theta_min 1.555
_exptl_absorpt_coefficient_mu 1.988
_exptl_absorpt_correction_T_max 0.853
_exptl_absorpt_correction_T_min 0.690
_exptl_absorpt_correction_type empirical
_exptl_crystal_colour 'dark green'
_exptl_crystal_density_diffrn 2.248
_exptl_crystal_description plate
_exptl_crystal_F_000 2712
_exptl_crystal_size_max 0.21
_exptl_crystal_size_mid 0.16
_exptl_crystal_size_min 0.08
_refine_diff_density_max 5.690
_refine_diff_density_min -2.827
_refine_diff_density_rms 0.393
_refine_ls_extinction_method none
_refine_ls_goodness_of_fit_ref 1.050
_refine_ls_hydrogen_treatment constr
_refine_ls_matrix_type full
_refine_ls_number_parameters 1135
_refine_ls_number_reflns 14210
_refine_ls_number_restraints 108
_refine_ls_restrained_S_all 1.047
_refine_ls_R_factor_all 0.1315
_refine_ls_R_factor_gt 0.1171
_refine_ls_shift/su_max 0.000
_refine_ls_shift/su_mean 0.000
_refine_ls_structure_factor_coef Fsqd
_refine_ls_weighting_details 'w=1/[\s^2^(Fo^2^)+(0.1100P)^2^+396.3654P] where P=(Fo^2^+2Fc^2^)/3'
_refine_ls_weighting_scheme calc
_refine_ls_wR_factor_gt 0.2955
_refine_ls_wR_factor_ref 0.3046
_reflns_Friedel_coverage 0.000
_reflns_number_gt 11351
_reflns_number_total 14210
_reflns_threshold_expression 'I > 2\s(I)'
_cod_data_source_file ic5b01994_si_002.cif
_cod_data_source_block 1
_cod_database_code 4346707
_shelx_space_group_comment
;
The symmetry employed for this shelxl refinement is uniquely defined
by the following loop, which should always be used as a source of
symmetry information in preference to the above space-group names.
They are only intended as comments.
;
_shelxl_version_number 2014-3

loop_
_space_group_symop_operation_xyz
'x, y, z'
'-x, -y, -z'

loop_
_atom_site_label
_atom_site_type_symbol
_atom_site_fract_x
_atom_site_fract_y
_atom_site_fract_z
_atom_site_U_iso_or_equiv
_atom_site_adp_type
_atom_site_occupancy
_atom_site_site_symmetry_order
_atom_site_calc_flag
_atom_site_refinement_flags_posn
_atom_site_refinement_flags_adp
Mo1 Mo 0.56637(16) 0.36191(11) 0.20403(5) 0.0120(3) Uani 1 1 d . .
Mo2 Mo 0.44683(16) 0.15591(12) 0.12636(5) 0.0152(4) Uani 1 1 d . .
Mo3 Mo 0.20723(17) -0.05247(12) 0.14376(5) 0.0180(4) Uani 1 1 d . .
Mo4 Mo 0.08995(17) -0.04224(12) 0.23921(5) 0.0175(4) Uani 1 1 d . .
Mo5 Mo 0.20175(16) 0.17414(11) 0.31089(5) 0.0130(3) Uani 1 1 d . .
Mo6 Mo 0.50422(16) 0.14543(11) 0.30001(5) 0.0128(3) Uani 1 1 d . .
Mo7 Mo 0.61403(16) 0.35089(12) 0.37793(5) 0.0147(4) Uani 1 1 d . .
Mo8 Mo 0.53130(16) 0.55126(12) 0.35890(5) 0.0148(4) Uani 1 1 d . .
Mo9 Mo 0.35586(16) 0.54129(11) 0.25938(5) 0.0144(3) Uani 1 1 d . .
Mo10 Mo 0.22386(16) 0.32265(12) 0.18814(5) 0.0139(3) Uani 1 1 d . .
Co1 Co 0.3232(2) 0.16138(17) 0.21929(7) 0.0104(5) Uani 1 1 d . .
Co2 Co 0.4207(2) 0.34085(17) 0.28253(7) 0.0095(5) Uani 1 1 d . .
O1 O 0.2044(14) 0.1075(10) 0.3535(5) 0.024(3) Uani 1 1 d . .
O2 O 0.2502(14) 0.3857(11) 0.1448(5) 0.025(3) Uani 1 1 d . .
O3 O 0.7813(14) 0.4310(11) 0.4000(4) 0.024(3) Uani 1 1 d . U
O4 O 0.3419(12) 0.4355(9) 0.3098(4) 0.012(2) Uani 1 1 d . .
O5 O 0.4249(14) 0.6036(10) 0.3834(4) 0.022(3) Uani 1 1 d . .
O6 O 0.3022(17) -0.1207(11) 0.1237(5) 0.031(3) Uani 1 1 d . .
O7 O 0.7159(14) 0.4281(10) 0.2434(5) 0.023(3) Uani 1 1 d . .
O8 O 0.2606(15) 0.6050(10) 0.2848(5) 0.025(3) Uani 1 1 d . .
O9 O 0.3995(12) 0.0752(8) 0.1841(4) 0.012(2) Uani 1 1 d . .
O10 O 0.0591(13) 0.2283(11) 0.1716(4) 0.020(3) Uani 1 1 d . .
O11 O 0.2511(12) 0.2493(9) 0.2501(4) 0.012(2) Uani 1 1 d . .
O12 O -0.0783(14) -0.1083(10) 0.2119(5) 0.027(3) Uani 1 1 d . U
O13 O 0.4758(14) 0.0717(10) 0.3395(5) 0.024(3) Uani 1 1 d . .
O14 O 0.4058(13) 0.6019(10) 0.2159(4) 0.020(3) Uani 1 1 d . U
O15 O 0.1298(13) 0.2641(10) 0.3281(5) 0.021(3) Uani 1 1 d . .
O16 O 0.0516(13) 0.0744(10) 0.2687(4) 0.020(3) Uani 1 1 d . .
O17 O 0.4345(14) 0.2320(11) 0.0884(4) 0.024(3) Uani 1 1 d . .
O18 O 0.5378(16) 0.0827(11) 0.1061(5) 0.030(3) Uani 1 1 d . .
O19 O 0.5694(14) 0.4343(10) 0.1634(4) 0.020(3) Uani 1 1 d . U
O20 O 0.6992(14) 0.6280(10) 0.3822(4) 0.021(3) Uani 1 1 d . .
O21 O 0.0395(14) -0.1158(10) 0.1153(4) 0.024(3) Uani 1 1 d . U
O22 O 0.4954(12) 0.2542(8) 0.2516(4) 0.010(2) Uani 1 1 d . U
O23 O 0.1426(12) 0.0637(9) 0.1897(4) 0.013(2) Uani 1 1 d . U
O24 O 0.3053(11) 0.0902(8) 0.2682(4) 0.008(2) Uani 1 1 d . U
O25 O 0.5755(14) 0.0877(10) 0.2614(4) 0.020(3) Uani 1 1 d . .
O26 O 0.1146(15) -0.1006(9) 0.2833(4) 0.023(3) Uani 1 1 d . .
O27 O 0.5637(16) 0.2720(11) 0.4152(5) 0.027(3) Uani 1 1 d . .
O28 O 0.5294(13) 0.5932(9) 0.3015(4) 0.019(3) Uani 1 1 d . .
O29 O 0.6019(13) 0.2521(10) 0.1722(4) 0.017(3) Uani 1 1 d . .
O30 O 0.3482(13) 0.2458(9) 0.1750(4) 0.014(3) Uani 1 1 d . .
O31 O 0.4323(12) 0.4126(9) 0.2344(4) 0.012(2) Uani 1 1 d . .
O32 O 0.1908(13) 0.4234(11) 0.2285(5) 0.023(3) Uani 1 1 d . U
O33 O 0.1954(13) -0.0934(10) 0.2009(4) 0.021(3) Uani 1 1 d . .
O34 O 0.5082(13) 0.4400(9) 0.3919(4) 0.016(3) Uani 1 1 d . .
O35 O 0.5965(12) 0.4310(9) 0.3198(4) 0.012(2) Uani 1 1 d . .
O36 O 0.4053(12) 0.2571(8) 0.3268(4) 0.014(3) Uani 1 1 d . .
O37 O 0.2551(13) 0.0596(10) 0.1112(4) 0.019(3) Uani 1 1 d . .
O38 O 0.6582(13) 0.2590(10) 0.3340(4) 0.019(3) Uani 1 1 d . .
O39 O 0.1884(16) -0.1119(12) 0.3693(5) 0.033(4) Uani 1 1 d . .
O40 O -0.0261(17) -0.1200(15) 0.3780(6) 0.044(4) Uani 1 1 d . .
O41 O 1.2327(16) 0.6543(13) 0.4311(5) 0.036(4) Uani 1 1 d . .
O42 O 1.3611(16) 0.6154(14) 0.4852(6) 0.040(4) Uani 1 1 d . .
O43 O 0.697(2) 0.8523(18) 0.4746(8) 0.069(6) Uani 1 1 d . .
O44 O 0.510(3) 0.8908(19) 0.4822(8) 0.072(7) Uani 1 1 d . .
O45 O 0.8532(18) 0.6451(16) 0.0292(6) 0.048(5) Uani 1 1 d . .
O46 O 0.6233(17) 0.6059(15) 0.0218(5) 0.042(4) Uani 1 1 d . .
O47 O 0.5959(15) 0.3887(14) -0.1269(5) 0.036(4) Uani 1 1 d . .
O48 O 0.8102(16) 0.3815(14) -0.1223(5) 0.035(4) Uani 1 1 d . .
O49 O 0.4643(19) 0.1559(16) -0.0630(6) 0.051(5) Uani 1 1 d . .
O50 O 0.3436(16) 0.1215(15) -0.0088(6) 0.047(5) Uani 1 1 d . .
N1 N 0.1509(19) -0.1057(12) 0.6087(7) 0.030(4) Uani 1 1 d . .
H1A H 0.1698 -0.1015 0.6372 0.036 Uiso 1 1 calc R U
N2 N 0.6997(18) 0.6096(13) 0.5574(6) 0.025(4) Uani 1 1 d . U
H2B H 0.6318 0.6026 0.5719 0.031 Uiso 1 1 calc R U
N3 N 0.542(2) 0.8572(14) 0.2442(7) 0.037(5) Uani 1 1 d . .
H3B H 0.5334 0.8636 0.2166 0.045 Uiso 1 1 calc R U
N4 N 0.9034(18) 0.6576(12) 0.2617(6) 0.025(4) Uani 1 1 d . .
H4A H 0.9114 0.6568 0.2899 0.030 Uiso 1 1 calc R U
N5 N 0.8603(18) 0.3920(12) 0.1098(6) 0.024(4) Uani 1 1 d . .
H5B H 0.8704 0.3947 0.1383 0.028 Uiso 1 1 calc R U
N6 N 1.054(2) 0.1021(15) 0.0589(7) 0.037(5) Uani 1 1 d . .
H6B H 1.1255 0.0936 0.0732 0.045 Uiso 1 1 calc R U
C1 C 0.089(2) -0.1172(18) 0.3930(8) 0.034(5) Uani 1 1 d . .
C2 C 0.138(2) -0.1241(16) 0.4408(7) 0.027(5) Uani 1 1 d . U
H2A H 0.2250 -0.1300 0.4495 0.033 Uiso 1 1 calc R U
C3 C 0.056(2) -0.1214(17) 0.4691(8) 0.032(5) Uani 1 1 d . .
H3A H -0.0334 -0.1236 0.4579 0.038 Uiso 1 1 calc R U
C4 C 0.095(2) -0.1148(15) 0.5201(8) 0.032(5) Uani 1 1 d . .
C5 C 0.223(2) -0.1159(15) 0.5389(6) 0.024(4) Uani 1 1 d . .
H5A H 0.2896 -0.1191 0.5216 0.029 Uiso 1 1 calc R U
C6 C 0.249(2) -0.1120(16) 0.5854(7) 0.030(5) Uani 1 1 d . .
H6A H 0.3337 -0.1139 0.5996 0.035 Uiso 1 1 calc R U
C7 C 0.028(2) -0.1053(18) 0.5914(8) 0.035(5) Uani 1 1 d . .
H7A H -0.0369 -0.1001 0.6094 0.041 Uiso 1 1 calc R U
C8 C -0.006(3) -0.1132(17) 0.5426(8) 0.035(5) Uani 1 1 d . .
H8A H -0.0933 -0.1169 0.5283 0.042 Uiso 1 1 calc R U
C9 C 1.259(2) 0.6347(16) 0.4716(7) 0.026(4) Uani 1 1 d . .
C10 C 1.148(2) 0.6325(16) 0.4976(7) 0.025(4) Uani 1 1 d . .
H10A H 1.1702 0.6328 0.5280 0.030 Uiso 1 1 calc R U
C11 C 1.0225(19) 0.6302(13) 0.4826(7) 0.018(4) Uani 1 1 d . U
H11A H 1.0010 0.6325 0.4525 0.022 Uiso 1 1 calc R U
C12 C 0.9113(19) 0.6244(14) 0.5091(6) 0.018(4) Uani 1 1 d . U
C13 C 0.929(2) 0.6107(15) 0.5546(6) 0.022(4) Uani 1 1 d . .
H13A H 1.0131 0.6072 0.5686 0.026 Uiso 1 1 calc R U
C14 C 0.819(2) 0.6027(16) 0.5775(7) 0.024(4) Uani 1 1 d . .
H14A H 0.8279 0.5925 0.6069 0.028 Uiso 1 1 calc R U
C15 C 0.682(2) 0.6271(15) 0.5156(7) 0.025(4) Uani 1 1 d . U
H15A H 0.5996 0.6347 0.5031 0.030 Uiso 1 1 calc R U
C16 C 0.788(2) 0.6339(15) 0.4909(7) 0.026(4) Uani 1 1 d . .
H16A H 0.7749 0.6450 0.4617 0.031 Uiso 1 1 calc R U
C17 C 0.589(2) 0.8641(15) 0.4571(8) 0.031(5) Uani 1 1 d . .
C18 C 0.549(3) 0.8589(19) 0.4085(9) 0.043(6) Uani 1 1 d . .
H18A H 0.4693 0.8727 0.3986 0.052 Uiso 1 1 calc R U
C19 C 0.614(3) 0.8379(17) 0.3805(10) 0.045(7) Uani 1 1 d . .
H19A H 0.6914 0.8200 0.3898 0.054 Uiso 1 1 calc R U
C20 C 0.575(3) 0.840(2) 0.3302(10) 0.046(6) Uani 1 1 d . .
C21 C 0.452(3) 0.8441(18) 0.3096(7) 0.035(5) Uani 1 1 d . .
H21A H 0.3791 0.8399 0.3252 0.042 Uiso 1 1 calc R U
C22 C 0.436(2) 0.8551(17) 0.2649(10) 0.043(7) Uani 1 1 d . .
H22A H 0.3540 0.8606 0.2503 0.051 Uiso 1 1 calc R U
C23 C 0.656(3) 0.8506(17) 0.2624(8) 0.036(6) Uani 1 1 d . .
H23A H 0.7273 0.8541 0.2461 0.043 Uiso 1 1 calc R U
C24 C 0.675(3) 0.8383(18) 0.3060(10) 0.044(6) Uani 1 1 d . .
H24A H 0.7559 0.8291 0.3189 0.052 Uiso 1 1 calc R U
C25 C 0.747(2) 0.6288(19) 0.0442(9) 0.039(6) Uani 1 1 d . .
C26 C 0.747(2) 0.6329(18) 0.0932(8) 0.036(5) Uani 1 1 d . .
H26A H 0.6627 0.6208 0.1034 0.043 Uiso 1 1 calc R U
C27 C 0.863(3) 0.6532(16) 0.1221(8) 0.030(5) Uani 1 1 d . .
H27A H 0.9448 0.6655 0.1105 0.036 Uiso 1 1 calc R U
C28 C 0.878(2) 0.6586(15) 0.1718(7) 0.027(5) Uani 1 1 d . .
C29 C 1.002(2) 0.6674(17) 0.1967(8) 0.032(5) Uani 1 1 d . .
H29A H 1.0804 0.6744 0.1833 0.038 Uiso 1 1 calc R U
C30 C 1.013(2) 0.6658(16) 0.2429(8) 0.030(5) Uani 1 1 d . .
H30A H 1.0977 0.6705 0.2599 0.036 Uiso 1 1 calc R U
C31 C 0.778(2) 0.6504(15) 0.2385(8) 0.029(5) Uani 1 1 d . .
H31A H 0.7028 0.6450 0.2530 0.034 Uiso 1 1 calc R U
C32 C 0.763(2) 0.6511(16) 0.1937(8) 0.027(5) Uani 1 1 d . .
H32A H 0.6767 0.6466 0.1776 0.033 Uiso 1 1 calc R U
C33 C 0.711(2) 0.3816(15) -0.1062(8) 0.030(5) Uani 1 1 d . .
C34 C 0.710(2) 0.3848(16) -0.0560(8) 0.032(5) Uani 1 1 d . .
H34A H 0.6329 0.3899 -0.0443 0.039 Uiso 1 1 calc R U
C35 C 0.817(2) 0.3803(15) -0.0302(6) 0.022(4) Uani 1 1 d . .
H35A H 0.8921 0.3747 -0.0429 0.026 Uiso 1 1 calc R U
C36 C 0.826(2) 0.3835(15) 0.0174(7) 0.025(4) Uani 1 1 d . U
C37 C 0.951(2) 0.3867(18) 0.0435(8) 0.035(5) Uani 1 1 d . .
H37A H 1.0262 0.3874 0.0295 0.042 Uiso 1 1 calc R U
C38 C 0.967(2) 0.3888(16) 0.0891(9) 0.033(5) Uani 1 1 d . .
H38A H 1.0495 0.3881 0.1052 0.039 Uiso 1 1 calc R U
C39 C 0.738(2) 0.3909(16) 0.0871(7) 0.027(5) Uani 1 1 d . .
H39A H 0.6662 0.3936 0.1022 0.032 Uiso 1 1 calc R U
C40 C 0.720(2) 0.3859(16) 0.0411(8) 0.029(5) Uani 1 1 d . .
H40A H 0.6342 0.3841 0.0257 0.034 Uiso 1 1 calc R U
C41 C 0.451(2) 0.1367(17) -0.0224(8) 0.031(5) Uani 1 1 d . U
C42 C 0.5771(19) 0.1302(16) 0.0034(7) 0.024(4) Uani 1 1 d . .
H42A H 0.5758 0.1247 0.0333 0.028 Uiso 1 1 calc R U
C43 C 0.694(2) 0.1313(18) -0.0117(8) 0.032(5) Uani 1 1 d . .
H43A H 0.6952 0.1388 -0.0413 0.038 Uiso 1 1 calc R U
C44 C 0.818(2) 0.1225(16) 0.0120(7) 0.029(5) Uani 1 1 d . U
C45 C 0.939(2) 0.1421(18) -0.0039(7) 0.033(5) Uani 1 1 d . .
H45A H 0.9411 0.1625 -0.0315 0.039 Uiso 1 1 calc R U
C46 C 1.062(3) 0.1340(19) 0.0185(9) 0.038(6) Uani 1 1 d . .
H46A H 1.1442 0.1492 0.0067 0.045 Uiso 1 1 calc R U
C47 C 0.941(2) 0.085(2) 0.0763(8) 0.041(6) Uani 1 1 d . .
H47A H 0.9412 0.0636 0.1038 0.049 Uiso 1 1 calc R U
C48 C 0.822(2) 0.0956(16) 0.0559(8) 0.033(5) Uani 1 1 d . .
H48A H 0.7452 0.0860 0.0700 0.039 Uiso 1 1 calc R U
OW1 O -0.1067(16) 0.3208(13) 0.2866(6) 0.040(4) Uani 1 1 d . .
OW2 O 0.5990(19) -0.0618(13) 0.1689(5) 0.042(4) Uani 1 1 d . .
OW3 O 0.8259(15) 0.0879(15) 0.3018(5) 0.041(4) Uani 1 1 d . U
OW4 O 0.0771(18) 0.4977(15) 0.3400(6) 0.047(4) Uani 1 1 d . .
OW5 O -0.0716(15) 0.4127(15) 0.1995(5) 0.041(5) Uani 1 1 d . .
OW6 O 0.602(2) 0.5961(16) -0.0648(6) 0.052(5) Uani 1 1 d . .
OW7 O 0.7858(18) 0.1368(15) 0.1946(7) 0.051(5) Uani 1 1 d . .
OW8 O 0.9423(19) 0.6377(16) 0.3480(6) 0.051(5) Uani 1 1 d . .
OW9 O 0.231(2) 0.126(2) -0.1163(8) 0.071(7) Uani 1 1 d . .
OW10 O 0.600(2) 0.9132(16) 0.5689(6) 0.069(7) Uani 1 1 d . .

loop_
_atom_site_aniso_label
_atom_site_aniso_U_11
_atom_site_aniso_U_22
_atom_site_aniso_U_33
_atom_site_aniso_U_23
_atom_site_aniso_U_13
_atom_site_aniso_U_12
Mo1 0.0162(8) 0.0117(7) 0.0078(7) 0.0031(6) 0.0028(6) 0.0038(6)
Mo2 0.0200(8) 0.0180(8) 0.0071(7) 0.0024(6) 0.0036(6) 0.0055(6)
Mo3 0.0216(9) 0.0143(8) 0.0118(8) -0.0031(6) 0.0000(6) 0.0013(6)
Mo4 0.0211(8) 0.0117(8) 0.0164(8) 0.0026(6) 0.0055(6) 0.0007(6)
Mo5 0.0160(8) 0.0123(7) 0.0100(7) 0.0036(6) 0.0041(6) 0.0030(6)
Mo6 0.0175(8) 0.0133(8) 0.0082(7) 0.0041(6) -0.0003(6) 0.0064(6)
Mo7 0.0188(8) 0.0177(8) 0.0071(7) 0.0028(6) -0.0006(6) 0.0069(6)
Mo8 0.0185(8) 0.0126(8) 0.0100(7) -0.0008(6) 0.0017(6) 0.0029(6)
Mo9 0.0192(8) 0.0112(7) 0.0141(8) 0.0049(6) 0.0027(6) 0.0063(6)
Mo10 0.0155(8) 0.0175(8) 0.0096(7) 0.0040(6) -0.0004(6) 0.0079(6)
Co1 0.0152(12) 0.0098(11) 0.0058(11) 0.0019(9) 0.0034(9) 0.0031(9)
Co2 0.0145(12) 0.0096(11) 0.0044(10) 0.0026(9) 0.0011(8) 0.0041(9)
O1 0.030(8) 0.019(7) 0.024(8) 0.007(6) 0.010(6) 0.007(6)
O2 0.027(8) 0.034(8) 0.020(7) 0.020(6) 0.002(6) 0.014(6)
O3 0.026(7) 0.026(7) 0.011(6) -0.009(5) -0.010(5) 0.005(6)
O4 0.010(6) 0.017(6) 0.014(6) 0.003(5) 0.005(5) 0.009(5)
O5 0.032(8) 0.024(7) 0.014(7) 0.005(6) 0.010(6) 0.012(6)
O6 0.051(10) 0.018(7) 0.026(8) -0.002(6) 0.011(7) 0.016(7)
O7 0.024(7) 0.017(7) 0.028(8) 0.007(6) 0.006(6) 0.005(6)
O8 0.039(8) 0.019(7) 0.026(8) 0.002(6) 0.008(6) 0.022(6)
O9 0.017(6) 0.006(6) 0.008(6) -0.003(5) -0.002(5) 0.001(5)
O10 0.013(6) 0.034(8) 0.010(6) -0.002(6) 0.000(5) 0.008(6)
O11 0.018(6) 0.010(6) 0.005(6) 0.003(5) -0.002(5) 0.000(5)
O12 0.025(6) 0.020(6) 0.020(6) -0.010(5) -0.001(5) -0.005(5)
O13 0.029(8) 0.015(7) 0.026(8) 0.008(6) 0.000(6) 0.004(6)
O14 0.023(6) 0.027(6) 0.010(5) 0.012(5) -0.002(5) 0.006(5)
O15 0.017(7) 0.023(7) 0.025(7) 0.004(6) 0.003(5) 0.009(5)
O16 0.016(7) 0.032(8) 0.011(6) 0.002(6) 0.003(5) 0.005(6)
O17 0.028(8) 0.033(8) 0.009(6) 0.007(6) 0.004(5) 0.007(6)
O18 0.039(9) 0.024(8) 0.028(8) 0.000(6) 0.013(7) 0.012(6)
O19 0.032(7) 0.021(7) 0.008(6) 0.006(5) 0.003(5) 0.011(5)
O20 0.024(7) 0.017(7) 0.012(6) -0.009(5) -0.002(5) 0.001(5)
O21 0.022(5) 0.023(5) 0.016(5) -0.004(4) -0.004(4) -0.001(4)
O22 0.017(5) 0.003(5) 0.012(5) 0.002(4) 0.002(4) 0.004(4)
O23 0.012(5) 0.016(5) 0.006(5) 0.001(4) -0.005(4) 0.000(4)
O24 0.004(4) 0.011(4) 0.008(4) 0.002(3) -0.001(3) 0.001(3)
O25 0.025(7) 0.022(7) 0.018(7) 0.004(6) 0.007(5) 0.014(6)
O26 0.040(8) 0.008(6) 0.016(7) 0.003(5) 0.004(6) 0.002(6)
O27 0.041(9) 0.026(8) 0.019(7) 0.008(6) 0.009(6) 0.016(7)
O28 0.024(7) 0.009(6) 0.020(7) 0.003(5) 0.005(5) -0.001(5)
O29 0.020(7) 0.027(7) 0.009(6) 0.010(5) 0.003(5) 0.013(6)
O30 0.024(7) 0.015(6) 0.006(6) 0.001(5) 0.006(5) 0.008(5)
O31 0.009(6) 0.016(6) 0.015(6) 0.005(5) 0.004(5) 0.007(5)
O32 0.011(5) 0.033(6) 0.027(6) 0.013(5) 0.004(5) 0.009(5)
O33 0.021(7) 0.025(7) 0.011(6) -0.006(5) -0.003(5) 0.006(6)
O34 0.023(7) 0.013(6) 0.007(6) -0.002(5) -0.001(5) 0.003(5)
O35 0.009(6) 0.015(6) 0.012(6) 0.003(5) 0.000(5) 0.004(5)
O36 0.010(6) 0.005(6) 0.025(7) 0.006(5) 0.003(5) 0.000(5)
O37 0.024(7) 0.016(7) 0.013(6) 0.002(5) 0.002(5) 0.004(5)
O38 0.019(7) 0.018(7) 0.016(7) 0.000(5) -0.003(5) 0.007(5)
O39 0.036(9) 0.040(9) 0.030(8) 0.020(7) 0.014(7) 0.014(7)
O40 0.031(10) 0.065(12) 0.041(10) 0.021(9) 0.010(8) 0.019(8)
O41 0.036(9) 0.049(10) 0.030(9) 0.010(7) 0.013(7) 0.022(8)
O42 0.026(8) 0.055(11) 0.040(10) -0.002(8) 0.009(7) 0.018(8)
O43 0.049(12) 0.085(16) 0.076(16) 0.041(13) 0.007(11) 0.020(11)
O44 0.089(16) 0.104(19) 0.059(14) 0.057(14) 0.030(12) 0.060(15)
O45 0.039(10) 0.078(14) 0.039(10) 0.018(10) 0.023(8) 0.026(9)
O46 0.037(10) 0.074(13) 0.023(8) 0.020(8) 0.007(7) 0.027(9)
O47 0.022(8) 0.068(12) 0.032(9) 0.031(8) 0.011(6) 0.023(8)
O48 0.029(8) 0.066(12) 0.020(8) 0.014(8) 0.012(6) 0.025(8)
O49 0.052(11) 0.069(13) 0.041(11) 0.023(10) 0.010(9) 0.027(10)
O50 0.020(8) 0.064(12) 0.048(11) -0.016(9) -0.002(7) 0.017(8)
N1 0.033(10) 0.012(8) 0.035(11) 0.002(7) 0.004(8) -0.004(7)
N2 0.030(7) 0.024(7) 0.021(7) -0.002(6) 0.013(6) 0.007(6)
N3 0.045(12) 0.024(10) 0.041(12) 0.010(9) 0.012(10) 0.007(9)
N4 0.031(10) 0.013(8) 0.032(10) 0.005(7) 0.009(8) 0.008(7)
N5 0.033(10) 0.014(8) 0.019(9) 0.003(7) 0.006(7) 0.003(7)
N6 0.028(10) 0.043(12) 0.041(12) 0.000(9) -0.007(9) 0.021(9)
C1 0.027(12) 0.036(13) 0.035(13) 0.011(10) 0.005(10) 0.004(10)
C2 0.029(8) 0.031(8) 0.025(8) 0.016(7) 0.004(6) 0.011(6)
C3 0.027(12) 0.037(13) 0.037(13) 0.017(10) 0.013(10) 0.012(10)
C4 0.040(13) 0.011(10) 0.040(13) 0.008(9) 0.000(10) 0.006(9)
C5 0.039(12) 0.018(10) 0.014(10) 0.008(8) 0.008(8) 0.006(9)
C6 0.030(12) 0.027(11) 0.030(12) 0.005(9) 0.003(9) 0.010(9)
C7 0.040(14) 0.039(13) 0.034(13) 0.017(11) 0.017(11) 0.019(11)
C8 0.045(14) 0.025(12) 0.038(13) 0.007(10) 0.006(11) 0.017(10)
C9 0.014(10) 0.030(11) 0.034(12) 0.006(9) 0.002(8) 0.010(8)
C10 0.025(11) 0.029(11) 0.021(10) 0.003(9) 0.002(8) 0.009(9)
C11 0.023(8) 0.008(7) 0.020(7) -0.005(6) 0.005(6) 0.005(6)
C12 0.019(7) 0.013(7) 0.019(7) -0.002(6) 0.000(6) 0.007(6)
C13 0.019(10) 0.029(11) 0.011(9) 0.005(8) -0.003(7) 0.003(8)
C14 0.025(11) 0.036(12) 0.014(10) 0.002(8) -0.002(8) 0.019(9)
C15 0.017(7) 0.027(8) 0.032(8) 0.006(7) 0.000(6) 0.011(6)
C16 0.039(12) 0.025(11) 0.012(10) 0.010(8) 0.002(8) 0.009(9)
C17 0.025(11) 0.010(9) 0.045(14) 0.004(9) -0.004(10) -0.005(8)
C18 0.054(16) 0.033(13) 0.035(14) 0.007(11) 0.012(12) 0.005(11)
C19 0.048(15) 0.019(12) 0.07(2) 0.013(12) 0.017(14) 0.014(11)
C20 0.058(17) 0.036(14) 0.051(17) 0.022(13) 0.011(13) 0.019(12)
C21 0.051(15) 0.034(13) 0.021(11) 0.009(10) 0.021(10) 0.009(11)
C22 0.024(12) 0.020(11) 0.09(2) 0.016(12) 0.007(12) 0.015(9)
C23 0.042(14) 0.032(13) 0.027(12) -0.004(10) 0.019(10) 0.004(10)
C24 0.040(14) 0.025(12) 0.060(18) 0.006(12) 0.010(12) 0.005(10)
C25 0.030(13) 0.042(14) 0.064(17) 0.027(13) 0.026(12) 0.026(11)
C26 0.029(12) 0.040(14) 0.041(14) 0.007(11) 0.016(11) 0.012(10)
C27 0.047(14) 0.020(10) 0.033(13) 0.015(9) 0.022(11) 0.014(10)
C28 0.029(11) 0.017(10) 0.032(12) 0.002(9) 0.015(9) 0.002(8)
C29 0.021(11) 0.036(13) 0.041(14) 0.011(10) 0.009(9) 0.013(9)
C30 0.027(11) 0.025(11) 0.044(14) 0.005(10) -0.004(10) 0.021(9)
C31 0.027(11) 0.015(10) 0.040(13) -0.002(9) 0.015(10) 0.002(8)
C32 0.016(10) 0.024(11) 0.039(13) 0.013(9) 0.005(9) 0.002(8)
C33 0.041(13) 0.013(10) 0.033(12) 0.005(9) 0.014(10) 0.004(9)
C34 0.032(12) 0.026(11) 0.040(13) 0.008(10) 0.026(11) 0.005(9)
C35 0.026(11) 0.021(10) 0.013(9) -0.005(8) 0.006(8) 0.005(8)
C36 0.031(8) 0.021(8) 0.026(8) 0.013(6) 0.010(7) 0.007(6)
C37 0.028(12) 0.037(13) 0.041(14) 0.017(11) 0.001(10) 0.014(10)
C38 0.020(11) 0.023(11) 0.052(15) 0.009(10) 0.007(10) 0.005(9)
C39 0.021(10) 0.035(12) 0.027(11) 0.016(9) 0.008(8) 0.008(9)
C40 0.027(11) 0.026(11) 0.040(13) 0.011(10) 0.014(10) 0.014(9)
C41 0.024(8) 0.031(8) 0.037(9) -0.004(7) 0.008(7) 0.014(7)
C42 0.014(9) 0.036(12) 0.013(9) -0.003(8) -0.005(7) 0.005(8)
C43 0.029(12) 0.039(13) 0.028(12) 0.013(10) 0.001(9) 0.011(10)
C44 0.035(8) 0.027(8) 0.019(8) 0.000(6) 0.004(7) 0.005(7)
C45 0.035(13) 0.046(14) 0.021(11) 0.006(10) 0.003(9) 0.021(11)
C46 0.041(14) 0.043(14) 0.045(15) 0.022(12) 0.022(11) 0.025(11)
C47 0.030(13) 0.051(15) 0.027(12) 0.004(11) -0.016(10) 0.004(11)
C48 0.041(13) 0.021(11) 0.031(12) 0.004(9) 0.014(10) 0.001(9)
OW1 0.029(9) 0.048(10) 0.052(11) 0.025(9) 0.020(8) 0.012(7)
OW2 0.066(12) 0.040(10) 0.026(9) 0.021(7) 0.007(8) 0.023(9)
OW3 0.016(7) 0.080(11) 0.031(8) 0.010(8) 0.009(6) 0.022(7)
OW4 0.036(10) 0.060(12) 0.049(11) 0.006(9) 0.008(8) 0.023(9)
OW5 0.024(8) 0.081(13) 0.014(7) -0.022(8) -0.012(6) 0.030(8)
OW6 0.076(14) 0.067(13) 0.027(9) 0.012(9) 0.010(9) 0.043(11)
OW7 0.033(10) 0.059(12) 0.065(13) 0.015(10) 0.003(9) 0.024(9)
OW8 0.053(11) 0.080(14) 0.031(10) 0.019(9) 0.019(8) 0.032(10)
OW9 0.060(13) 0.109(19) 0.063(14) 0.022(13) 0.003(11) 0.056(14)
OW10 0.092(16) 0.063(14) 0.032(11) 0.029(10) -0.001(10) -0.003(12)

loop_
_atom_type_symbol
_atom_type_description
_atom_type_scat_dispersion_real
_atom_type_scat_dispersion_imag
_atom_type_scat_source
C C 0.0033 0.0016 'International Tables Vol C Tables 4.2.6.8 and 6.1.1.4'
H H 0.0000 0.0000 'International Tables Vol C Tables 4.2.6.8 and 6.1.1.4'
N N 0.0061 0.0033 'International Tables Vol C Tables 4.2.6.8 and 6.1.1.4'
O O 0.0106 0.0060 'International Tables Vol C Tables 4.2.6.8 and 6.1.1.4'
Co Co 0.3494 0.9721 'International Tables Vol C Tables 4.2.6.8 and 6.1.1.4'
Mo Mo -1.6832 0.6857 'International Tables Vol C Tables 4.2.6.8 and 6.1.1.4'

loop_
_geom_angle_atom_site_label_1
_geom_angle_atom_site_label_2
_geom_angle_atom_site_label_3
_geom_angle
O7 Mo1 O19 105.8(6)
O7 Mo1 O29 105.9(6)
O19 Mo1 O29 99.3(6)
O7 Mo1 O31 97.4(6)
O19 Mo1 O31 94.1(6)
O29 Mo1 O31 148.6(5)
O7 Mo1 O22 88.4(5)
O19 Mo1 O22 163.5(5)
O29 Mo1 O22 84.4(5)
O31 Mo1 O22 75.4(4)
O7 Mo1 O30 157.8(5)
O19 Mo1 O30 95.4(5)
O29 Mo1 O30 76.4(5)
O31 Mo1 O30 74.2(4)
O22 Mo1 O30 69.8(4)
O7 Mo1 Co2 84.9(5)
O19 Mo1 Co2 132.6(4)
O29 Mo1 Co2 122.4(4)
O31 Mo1 Co2 38.5(3)
O22 Mo1 Co2 38.7(3)
O30 Mo1 Co2 75.8(3)
O17 Mo2 O18 106.3(7)
O17 Mo2 O37 98.3(6)
O18 Mo2 O37 101.6(6)
O17 Mo2 O29 100.6(6)
O18 Mo2 O29 97.0(6)
O37 Mo2 O29 148.5(5)
O17 Mo2 O9 158.5(6)
O18 Mo2 O9 94.4(6)
O37 Mo2 O9 71.4(5)
O29 Mo2 O9 82.1(5)
O17 Mo2 O30 89.6(6)
O18 Mo2 O30 162.7(6)
O37 Mo2 O30 82.4(5)
O29 Mo2 O30 72.8(5)
O9 Mo2 O30 70.7(4)
O6 Mo3 O21 105.0(7)
O6 Mo3 O33 99.7(6)
O21 Mo3 O33 101.5(6)
O6 Mo3 O37 100.8(6)
O21 Mo3 O37 97.7(6)
O33 Mo3 O37 147.1(5)
O6 Mo3 O9 93.4(6)
O21 Mo3 O9 160.2(6)
O33 Mo3 O9 82.2(5)
O37 Mo3 O9 71.2(5)
O6 Mo3 O23 161.2(6)
O21 Mo3 O23 93.1(6)
O33 Mo3 O23 71.3(5)
O37 Mo3 O23 81.2(5)
O9 Mo3 O23 69.4(4)
O12 Mo4 O26 105.8(7)
O12 Mo4 O33 101.6(6)
O26 Mo4 O33 98.9(6)
O12 Mo4 O16 95.8(6)
O26 Mo4 O16 101.0(6)
O33 Mo4 O16 148.8(6)
O12 Mo4 O23 95.0(6)
O26 Mo4 O23 159.0(6)
O33 Mo4 O23 73.2(5)
O16 Mo4 O23 79.7(5)
O12 Mo4 O24 162.0(6)
O26 Mo4 O24 89.8(5)
O33 Mo4 O24 84.4(5)
O16 Mo4 O24 71.9(5)
O23 Mo4 O24 70.4(4)
O1 Mo5 O15 105.7(6)
O1 Mo5 O16 99.4(6)
O15 Mo5 O16 103.0(6)
O1 Mo5 O36 94.5(6)
O15 Mo5 O36 100.9(6)
O16 Mo5 O36 147.8(5)
O1 Mo5 O24 95.3(5)
O15 Mo5 O24 158.9(5)
O16 Mo5 O24 75.1(5)
O36 Mo5 O24 74.8(4)
O1 Mo5 O11 163.5(6)
O15 Mo5 O11 89.1(5)
O16 Mo5 O11 83.8(5)
O36 Mo5 O11 75.3(5)
O24 Mo5 O11 69.8(4)
O1 Mo5 Co2 133.4(5)
O15 Mo5 Co2 87.3(4)
O16 Mo5 Co2 121.5(4)
O36 Mo5 Co2 38.9(4)
O24 Mo5 Co2 76.5(3)
O11 Mo5 Co2 38.3(3)
O13 Mo6 O25 106.3(7)
O13 Mo6 O38 98.7(6)
O25 Mo6 O38 105.0(6)
O13 Mo6 O24 94.8(6)
O25 Mo6 O24 98.6(6)
O38 Mo6 O24 148.2(5)
O13 Mo6 O36 97.4(6)
O25 Mo6 O36 155.8(5)
O38 Mo6 O36 75.5(5)
O24 Mo6 O36 74.2(4)
O13 Mo6 O22 165.5(6)
O25 Mo6 O22 86.4(5)
O38 Mo6 O22 84.3(5)
O24 Mo6 O22 76.1(4)
O36 Mo6 O22 69.5(4)
O13 Mo6 Co1 133.9(5)
O25 Mo6 Co1 83.9(4)
O38 Mo6 Co1 122.5(4)
O24 Mo6 Co1 39.2(3)
O36 Mo6 Co1 76.1(3)
O22 Mo6 Co1 38.8(3)
O3 Mo7 O27 106.5(7)
O3 Mo7 O38 97.9(6)
O27 Mo7 O38 99.4(6)
O3 Mo7 O34 101.0(6)
O27 Mo7 O34 98.1(6)
O38 Mo7 O34 149.4(5)
O3 Mo7 O35 93.5(6)
O27 Mo7 O35 159.3(6)
O38 Mo7 O35 82.5(5)
O34 Mo7 O35 72.5(5)
O3 Mo7 O36 161.7(6)
O27 Mo7 O36 90.7(6)
O38 Mo7 O36 72.8(5)
O34 Mo7 O36 82.0(5)
O35 Mo7 O36 70.1(4)
O20 Mo8 O5 106.3(6)
O20 Mo8 O28 96.8(6)
O5 Mo8 O28 103.7(6)
O20 Mo8 O34 100.5(6)
O5 Mo8 O34 97.5(6)
O28 Mo8 O34 147.4(5)
O20 Mo8 O4 161.5(5)
O5 Mo8 O4 90.8(5)
O28 Mo8 O4 71.7(5)
O34 Mo8 O4 83.8(5)
O20 Mo8 O35 94.1(5)
O5 Mo8 O35 158.6(6)
O28 Mo8 O35 79.5(5)
O34 Mo8 O35 72.0(5)
O4 Mo8 O35 69.9(4)
O14 Mo9 O8 105.6(7)
O14 Mo9 O28 100.6(6)
O8 Mo9 O28 100.7(6)
O14 Mo9 O32 101.6(6)
O8 Mo9 O32 94.8(6)
O28 Mo9 O32 148.2(5)
O14 Mo9 O4 160.3(5)
O8 Mo9 O4 93.8(5)
O28 Mo9 O4 72.1(5)
O32 Mo9 O4 79.4(5)
O14 Mo9 O31 91.3(5)
O8 Mo9 O31 160.7(6)
O28 Mo9 O31 84.9(5)
O32 Mo9 O31 72.2(5)
O4 Mo9 O31 70.2(4)
O2 Mo10 O10 105.8(7)
O2 Mo10 O32 98.8(6)
O10 Mo10 O32 103.0(6)
O2 Mo10 O30 94.6(6)
O10 Mo10 O30 101.8(6)
O32 Mo10 O30 147.3(5)
O2 Mo10 O31 98.2(6)
O10 Mo10 O31 156.0(5)
O32 Mo10 O31 73.7(5)
O30 Mo10 O31 75.1(5)
O2 Mo10 O11 165.0(5)
O10 Mo10 O11 87.3(5)
O32 Mo10 O11 85.0(5)
O30 Mo10 O11 75.2(5)
O31 Mo10 O11 68.8(4)
O2 Mo10 Co1 133.2(5)
O10 Mo10 Co1 86.8(5)
O32 Mo10 Co1 122.5(4)
O30 Mo10 Co1 38.6(3)
O31 Mo10 Co1 76.0(3)
O11 Mo10 Co1 38.4(3)
O22 Co1 O11 83.3(5)
O22 Co1 O30 86.6(5)
O11 Co1 O30 88.3(5)
O22 Co1 O24 88.9(5)
O11 Co1 O24 87.1(5)
O30 Co1 O24 173.9(5)
O22 Co1 O23 176.2(5)
O11 Co1 O23 95.0(5)
O30 Co1 O23 96.8(5)
O24 Co1 O23 87.6(5)
O22 Co1 O9 96.6(5)
O11 Co1 O9 176.2(5)
O30 Co1 O9 87.9(5)
O24 Co1 O9 96.7(5)
O23 Co1 O9 85.3(5)
O22 Co1 Co2 42.1(3)
O11 Co1 Co2 41.3(4)
O30 Co1 Co2 86.9(4)
O24 Co1 Co2 87.0(3)
O23 Co1 Co2 136.2(4)
O9 Co1 Co2 138.5(4)
O22 Co1 Mo6 50.2(3)
O11 Co1 Mo6 95.2(4)
O30 Co1 Mo6 135.5(4)
O24 Co1 Mo6 41.2(3)
O23 Co1 Mo6 126.8(4)
O9 Co1 Mo6 87.6(4)
Co2 Co1 Mo6 68.42(7)
O22 Co1 Mo10 94.5(3)
O11 Co1 Mo10 50.2(4)
O30 Co1 Mo10 40.4(4)
O24 Co1 Mo10 136.3(3)
O23 Co1 Mo10 87.1(4)
O9 Co1 Mo10 126.0(4)
Co2 Co1 Mo10 67.95(7)
Mo6 Co1 Mo10 136.36(9)
O11 Co2 O22 83.7(5)
O11 Co2 O31 87.5(5)
O22 Co2 O31 88.5(5)
O11 Co2 O36 89.0(5)
O22 Co2 O36 86.9(5)
O31 Co2 O36 174.5(5)
O11 Co2 O35 176.0(5)
O22 Co2 O35 96.4(5)
O31 Co2 O35 96.6(5)
O36 Co2 O35 87.0(5)
O11 Co2 O4 95.2(5)
O22 Co2 O4 175.0(5)
O31 Co2 O4 86.6(5)
O36 Co2 O4 98.0(5)
O35 Co2 O4 85.0(5)
O11 Co2 Co1 41.8(4)
O22 Co2 Co1 42.0(4)
O31 Co2 Co1 87.6(4)
O36 Co2 Co1 86.9(4)
O35 Co2 Co1 138.1(4)
O4 Co2 Co1 136.8(4)
O11 Co2 Mo5 50.4(4)
O22 Co2 Mo5 95.1(4)
O31 Co2 Mo5 136.7(4)
O36 Co2 Mo5 40.9(3)
O35 Co2 Mo5 125.6(4)
O4 Co2 Mo5 87.9(4)
Co1 Co2 Mo5 68.09(7)
O11 Co2 Mo1 95.1(4)
O22 Co2 Mo1 48.9(3)
O31 Co2 Mo1 41.8(3)
O36 Co2 Mo1 134.5(4)
O35 Co2 Mo1 87.9(4)
O4 Co2 Mo1 126.5(4)
Co1 Co2 Mo1 67.90(7)
Mo5 Co2 Mo1 135.97(9)
Co2 O4 Mo9 101.2(5)
Co2 O4 Mo8 102.5(5)
Mo9 O4 Mo8 92.8(4)
Co1 O9 Mo2 102.3(5)
Co1 O9 Mo3 103.9(5)
Mo2 O9 Mo3 94.4(4)
Co2 O11 Co1 97.0(6)
Co2 O11 Mo10 101.7(5)
Co1 O11 Mo10 91.4(5)
Co2 O11 Mo5 91.3(5)
Co1 O11 Mo5 101.3(5)
Mo10 O11 Mo5 160.7(6)
Mo5 O16 Mo4 116.7(6)
Co2 O22 Co1 96.0(5)
Co2 O22 Mo1 92.4(4)
Co1 O22 Mo1 102.6(5)
Co2 O22 Mo6 101.9(5)
Co1 O22 Mo6 91.0(4)
Mo1 O22 Mo6 159.2(6)
Co1 O23 Mo4 102.2(5)
Co1 O23 Mo3 101.5(5)
Mo4 O23 Mo3 92.0(4)
Co1 O24 Mo6 99.6(5)
Co1 O24 Mo5 101.6(5)
Mo6 O24 Mo5 102.9(5)
Co1 O24 Mo4 99.8(5)
Mo6 O24 Mo4 153.1(6)
Mo5 O24 Mo4 91.2(4)
Mo9 O28 Mo8 118.1(6)
Mo1 O29 Mo2 116.5(6)
Co1 O30 Mo10 101.0(5)
Co1 O30 Mo1 100.8(5)
Mo10 O30 Mo1 103.0(5)
Co1 O30 Mo2 99.1(5)
Mo10 O30 Mo2 153.7(6)
Mo1 O30 Mo2 89.6(4)
Co2 O31 Mo1 99.7(5)
Co2 O31 Mo10 101.8(5)
Mo1 O31 Mo10 101.7(5)
Co2 O31 Mo9 101.9(5)
Mo1 O31 Mo9 151.1(6)
Mo10 O31 Mo9 92.4(4)
Mo10 O32 Mo9 116.7(6)
Mo3 O33 Mo4 118.8(7)
Mo8 O34 Mo7 116.2(6)
Co2 O35 Mo7 102.6(5)
Co2 O35 Mo8 102.5(5)
Mo7 O35 Mo8 93.9(4)
Co2 O36 Mo5 100.1(6)
Co2 O36 Mo6 101.6(5)
Mo5 O36 Mo6 102.3(5)
Co2 O36 Mo7 100.3(5)
Mo5 O36 Mo7 153.2(7)
Mo6 O36 Mo7 90.4(4)
Mo2 O37 Mo3 117.0(7)
Mo6 O38 Mo7 116.6(6)
C6 N1 C7 125(2)
C15 N2 C14 122.4(17)
C23 N3 C22 124(2)
C30 N4 C31 122(2)
C39 N5 C38 121.6(19)
C47 N6 C46 122(2)
O40 C1 O39 124(2)
O40 C1 C2 125(2)
O39 C1 C2 110.6(19)
C3 C2 C1 118(2)
C2 C3 C4 125(2)
C8 C4 C5 124(2)
C8 C4 C3 115(2)
C5 C4 C3 121(2)
C4 C5 C6 118(2)
N1 C6 C5 119(2)
N1 C7 C8 118(2)
C4 C8 C7 117(2)
O42 C9 O41 123.5(19)
O42 C9 C10 123(2)
O41 C9 C10 113.7(17)
C11 C10 C9 127(2)
C10 C11 C12 125.9(19)
C16 C12 C13 118.0(17)
C16 C12 C11 120.8(18)
C13 C12 C11 121.3(17)
C14 C13 C12 118.6(17)
N2 C14 C13 120.3(18)
N2 C15 C16 119.8(18)
C12 C16 C15 120.9(18)
O43 C17 O44 120(2)
O43 C17 C18 124(2)
O44 C17 C18 116(2)
C19 C18 C17 125(3)
C18 C19 C20 123(3)
C21 C20 C24 119(3)
C21 C20 C19 126(2)
C24 C20 C19 115(2)
C20 C21 C22 120(2)
N3 C22 C21 117(2)
N3 C23 C24 120(2)
C23 C24 C20 119(3)
O45 C25 O46 126(3)
O45 C25 C26 122(2)
O46 C25 C26 111.7(18)
C27 C26 C25 122(2)
C26 C27 C28 127(2)
C29 C28 C32 118(2)
C29 C28 C27 120.3(19)
C32 C28 C27 121(2)
C28 C29 C30 119.9(19)
N4 C30 C29 119.7(19)
C32 C31 N4 120.0(19)
C31 C32 C28 120(2)
O48 C33 O47 126(2)
O48 C33 C34 123(2)
O47 C33 C34 111.0(18)
C35 C34 C33 119.3(19)
C34 C35 C36 123.1(19)
C40 C36 C37 115(2)
C40 C36 C35 126(2)
C37 C36 C35 119.3(19)
C38 C37 C36 123(2)
C37 C38 N5 119(2)
N5 C39 C40 120.0(19)
C39 C40 C36 122(2)
O50 C41 O49 123(2)
O50 C41 C42 123(2)
O49 C41 C42 114.3(18)
C43 C42 C41 126(2)
C42 C43 C44 128(2)
C45 C44 C48 116(2)
C45 C44 C43 123(2)
C48 C44 C43 121(2)
C44 C45 C46 124(2)
N6 C46 C45 116(2)
N6 C47 C48 123(2)
C47 C48 C44 119(2)

loop_
_geom_bond_atom_site_label_1
_geom_bond_atom_site_label_2
_geom_bond_distance
Mo1 O7 1.720(14)
Mo1 O19 1.710(12)
Mo1 O29 1.890(13)
Mo1 O31 2.024(11)
Mo1 O22 2.258(11)
Mo1 O30 2.271(12)
Mo1 Co2 2.994(3)
Mo2 O17 1.705(13)
Mo2 O18 1.721(14)
Mo2 O37 1.938(13)
Mo2 O29 1.959(13)
Mo2 O9 2.250(12)
Mo2 O30 2.372(11)
Mo3 O6 1.701(14)
Mo3 O21 1.705(13)
Mo3 O33 1.924(13)
Mo3 O37 1.941(13)
Mo3 O9 2.257(11)
Mo3 O23 2.344(12)
Mo4 O12 1.704(13)
Mo4 O26 1.707(13)
Mo4 O33 1.927(13)
Mo4 O16 1.957(14)
Mo4 O23 2.260(12)
Mo4 O24 2.341(11)
Mo5 O1 1.710(14)
Mo5 O15 1.731(13)
Mo5 O16 1.896(13)
Mo5 O36 1.984(11)
Mo5 O24 2.249(11)
Mo5 O11 2.296(11)
Mo5 Co2 2.980(3)
Mo6 O13 1.692(13)
Mo6 O25 1.727(12)
Mo6 O38 1.900(13)
Mo6 O24 1.988(11)
Mo6 O36 2.270(12)
Mo6 O22 2.287(11)
Mo6 Co1 2.978(3)
Mo7 O3 1.701(13)
Mo7 O27 1.711(14)
Mo7 O38 1.951(13)
Mo7 O34 1.961(13)
Mo7 O35 2.253(12)
Mo7 O36 2.346(12)
Mo8 O20 1.701(13)
Mo8 O5 1.708(13)
Mo8 O28 1.931(13)
Mo8 O34 1.944(12)
Mo8 O4 2.281(12)
Mo8 O35 2.284(12)
Mo9 O14 1.721(12)
Mo9 O8 1.726(12)
Mo9 O28 1.915(13)
Mo9 O32 1.958(14)
Mo9 O4 2.274(12)
Mo9 O31 2.294(12)
Mo10 O2 1.695(13)
Mo10 O10 1.731(13)
Mo10 O32 1.911(14)
Mo10 O30 1.981(12)
Mo10 O31 2.267(12)
Mo10 O11 2.309(11)
Mo10 Co1 3.002(3)
Co1 O22 1.868(12)
Co1 O11 1.865(12)
Co1 O30 1.910(12)
Co1 O24 1.909(11)
Co1 O23 1.923(11)
Co1 O9 1.944(12)
Co1 Co2 2.779(3)
Co2 O11 1.847(12)
Co2 O22 1.872(11)
Co2 O31 1.892(12)
Co2 O36 1.902(12)
Co2 O35 1.934(12)
Co2 O4 1.938(11)
O39 C1 1.32(3)
O40 C1 1.19(3)
O41 C9 1.32(3)
O42 C9 1.21(2)
O43 C17 1.24(3)
O44 C17 1.30(3)
O45 C25 1.20(3)
O46 C25 1.28(3)
O47 C33 1.31(3)
O48 C33 1.19(3)
O49 C41 1.32(3)
O50 C41 1.19(3)
N1 C6 1.33(3)
N1 C7 1.31(3)
N2 C15 1.34(3)
N2 C14 1.34(3)
N3 C23 1.27(3)
N3 C22 1.33(3)
N4 C30 1.31(3)
N4 C31 1.35(3)
N5 C39 1.35(3)
N5 C38 1.34(3)
N6 C47 1.30(3)
N6 C46 1.38(3)
C1 C2 1.51(3)
C2 C3 1.29(3)
C3 C4 1.55(3)
C4 C8 1.33(3)
C4 C5 1.36(3)
C5 C6 1.41(3)
C7 C8 1.47(3)
C9 C10 1.47(3)
C10 C11 1.30(3)
C11 C12 1.47(3)
C12 C16 1.37(3)
C12 C13 1.43(3)
C13 C14 1.39(3)
C15 C16 1.39(3)
C17 C18 1.48(3)
C18 C19 1.22(4)
C19 C20 1.55(4)
C20 C21 1.36(4)
C20 C24 1.35(4)
C21 C22 1.39(4)
C23 C24 1.37(4)
C25 C26 1.50(4)
C26 C27 1.31(3)
C27 C28 1.50(3)
C28 C29 1.36(3)
C28 C32 1.42(3)
C29 C30 1.41(3)
C31 C32 1.36(3)
C33 C34 1.54(3)
C34 C35 1.29(3)
C35 C36 1.45(3)
C36 C40 1.39(3)
C36 C37 1.41(3)
C37 C38 1.38(3)
C39 C40 1.39(3)
C41 C42 1.46(3)
C42 C43 1.34(3)
C43 C44 1.43(3)
C44 C45 1.35(3)
C44 C48 1.45(3)
C45 C46 1.40(3)
C47 C48 1.36(3)
